data_4106486
loop_
_publ_author_name
'Michael O'Neill'
'David A. Addy'
'Ian Riddlestone'
'Michael Kelly'
'Nicholas Phillips'
'Simon Aldridge'

_publ_contact_author 'Simon Aldridge'
_publ_contact_author_email simon.aldridge@chem.ox.ac.uk
_publ_contact_author_fax '+44 1865 272690'
_publ_section_title
;
 Borane to Boryl Hydride to Borylene Dihydride: Explicit Demonstration of
 Boron-to-Metal \a-Hydride Migration in Aminoborane Activation
;
_journal_name_full 'Journal of the American Chemical Society'
_journal_page_first 11500
_journal_page_last 11503
_journal_paper_doi 10.1021/ja2050748
_journal_volume 133
_journal_year 2011
_chemical_absolute_configuration ad
_chemical_formula_moiety '    C21 H49 B Ir N P3, C32 H12 B F24'
_chemical_formula_sum 'C53 H61 B2 F24 Ir N P3'
_chemical_formula_weight 1474.79
_space_group_IT_number 19
_symmetry_cell_setting orthorhombic
_symmetry_space_group_name_Hall 'P 2ac 2ab'
_symmetry_space_group_name_H-M 'P 21 21 21'
_atom_sites_solution_hydrogens geom
_atom_sites_solution_primary direct
_audit_creation_date 11-05-25
_audit_creation_method CRYSTALS_ver_14.06
_cell_angle_alpha 90
_cell_angle_beta 90
_cell_angle_gamma 90
_cell_formula_units_Z 4
_cell_length_a 13.13813(9)
_cell_length_b 21.35767(18)
_cell_length_c 25.9754(2)
_cell_measurement_reflns_used 39708
_cell_measurement_temperature 150
_cell_measurement_theta_max 76
_cell_measurement_theta_min 3
_cell_volume 7288.69(10)
_computing_cell_refinement 'CrysAlis RED, (Oxford Diffraction, 2002)'
_computing_data_collection 'Xcalibur, (Oxford Diffraction, 2002)'
_computing_data_reduction 'CrysAlis RED, (Oxford Diffraction, 2002)'
_computing_molecular_graphics 'CAMERON (Watkin et al., 1996)'
_computing_publication_material 'CRYSTALS (Betteridge et al., 2003)'
_computing_structure_refinement 'CRYSTALS (Betteridge et al., 2003)'
_computing_structure_solution 'SIR92 (Altomare et al., 1994)'
_diffrn_ambient_temperature 150
_diffrn_measured_fraction_theta_full 0.997
_diffrn_measured_fraction_theta_max 0.997
_diffrn_measurement_device Area
_diffrn_measurement_device_type 'Oxford Diffraction XCALIBUR'
_diffrn_measurement_method \w/2\q
_diffrn_radiation_monochromator graphite
_diffrn_radiation_type 'Cu K\a'
_diffrn_radiation_wavelength 1.54184
_diffrn_reflns_av_R_equivalents 0.044
_diffrn_reflns_limit_h_max 16
_diffrn_reflns_limit_h_min -16
_diffrn_reflns_limit_k_max 26
_diffrn_reflns_limit_k_min 0
_diffrn_reflns_limit_l_max 32
_diffrn_reflns_limit_l_min 0
_diffrn_reflns_number 15214
_diffrn_reflns_theta_full 76.350
_diffrn_reflns_theta_max 76.350
_diffrn_reflns_theta_min 3.403
_diffrn_standards_number 0
_exptl_absorpt_coefficient_mu 4.997
_exptl_absorpt_correction_T_max 0.70
_exptl_absorpt_correction_T_min 0.38
_exptl_absorpt_correction_type multi-scan
_exptl_absorpt_process_details 'DENZO/SCALEPACK (Otwinowski & Minor, 1997)'
_exptl_crystal_colour colourless
_exptl_crystal_density_diffrn 1.344
_exptl_crystal_description block
_exptl_crystal_F_000 2936.000
_exptl_crystal_size_max 0.130
_exptl_crystal_size_mid 0.100
_exptl_crystal_size_min 0.070
_platon_squeeze_details
;The discrete Fourier transform of the void region were treated 
as contributions 
to the A and B parts of the calculated structure factors.
;
_refine_diff_density_max 4.03
_refine_diff_density_min -1.38
_refine_ls_abs_structure_details 'Flack (1983), 0 Friedel-pairs'
_refine_ls_abs_structure_Flack 0.430(7)
_refine_ls_extinction_method none
_refine_ls_goodness_of_fit_ref 0.9868
_refine_ls_hydrogen_treatment constr
_refine_ls_matrix_type full
_refine_ls_number_parameters 1092
_refine_ls_number_reflns 15152
_refine_ls_number_restraints 1856
_refine_ls_R_factor_all 0.0715
_refine_ls_R_factor_gt 0.0692
_refine_ls_shift/su_max 0.0257659
_refine_ls_shift/su_mean 0.0013786
_refine_ls_structure_factor_coef Fsqd
_refine_ls_weighting_details
;
 Method= Modified Sheldrick 
 w=1/[\s^2^(F^2^) + ( 0.15P)^2^ +20.20P] 
 ,where P=(max(Fo^2^,0) + 2Fc^2^)/3 
;
_refine_ls_weighting_scheme calc
_refine_ls_wR_factor_all 0.1997
_refine_ls_wR_factor_gt 0.1954
_refine_ls_wR_factor_ref 0.1997
_reflns_limit_h_max 16
_reflns_limit_h_min -16
_reflns_limit_k_max 26
_reflns_limit_k_min 0
_reflns_limit_l_max 32
_reflns_limit_l_min 0
_reflns_number_gt 14465
_reflns_number_total 15214
_reflns_threshold_expression I>2.0\s(I)
_oxford_diffrn_Wilson_B_factor 3.58
_oxford_diffrn_Wilson_scale 0.52
_oxford_refine_ls_r_factor_ref 0.0715
_oxford_refine_ls_scale 1.553(9)
_oxford_reflns_number_all 15153
_oxford_reflns_threshold_expression_ref I>-3.0\s(I)
_oxford_structure_analysis_title '0343MOMK11 in P2(1)2(1)2(1)'
_cod_data_source_file ja2050748_si_002_4.cif
_cod_data_source_block 3b.B(ArF)4
_cod_original_cell_volume 7288.70(10)
_cod_original_sg_symbol_H-M 'P 21 21 21 '
_cod_original_formula_sum 'C53 H61 B2 F24 Ir1 N1 P3'
_cod_database_code 4106486

loop_
_symmetry_equiv_pos_as_xyz
x,y,z
x+1/2,-y+1/2,-z
-x,y+1/2,-z+1/2
-x+1/2,-y,z+1/2

loop_
_atom_site_label
_atom_site_type_symbol
_atom_site_fract_x
_atom_site_fract_y
_atom_site_fract_z
_atom_site_U_iso_or_equiv
_atom_site_occupancy
_atom_site_adp_type
_atom_site_refinement_flags_posn
_atom_site_refinement_flags_occupancy
_atom_site_disorder_assembly
_atom_site_disorder_group
C3 C 0.0786(9) 0.3925(5) 0.3616(5) 0.0793 1.0000 Uani . . . .
C4 C 0.2748(10) 0.4111(5) 0.3253(3) 0.0744 1.0000 Uani . . . .
C5 C 0.2347(11) 0.3139(5) 0.3961(4) 0.0770 1.0000 Uani . . . .
C7 C 0.4561(11) 0.4840(8) 0.5244(6) 0.0956 1.0000 Uani . . . .
C8 C 0.4916(7) 0.4293(6) 0.4296(4) 0.0722 1.0000 Uani . . . .
C9 C 0.4045(9) 0.3576(6) 0.5061(5) 0.0803 1.0000 Uani . . . .
C11 C 0.0129(7) 0.4713(8) 0.5212(5) 0.0829 1.0000 Uani . . . .
C12 C 0.1810(10) 0.4342(7) 0.5814(3) 0.0851 1.0000 Uani . . . .
C13 C 0.0781(15) 0.3485(7) 0.5116(6) 0.1081 1.0000 Uani . . . .
C29 C 0.7454(5) 0.55919(16) 0.49634(17) 0.0656 1.0000 Uani D . . .
C32 C 0.7477(6) 0.4943(3) 0.5180(2) 0.0387 1.0000 Uani . . . .
C33 C 0.7560(5) 0.4430(3) 0.4851(2) 0.0336 1.0000 Uani . . . .
C34 C 0.7573(5) 0.3845(3) 0.5066(2) 0.0360 1.0000 Uani . . . .
C35 C 0.7507(5) 0.3759(3) 0.5594(2) 0.0357 1.0000 Uani . . . .
C36 C 0.7419(5) 0.4267(3) 0.5936(2) 0.0313 1.0000 Uani . . . .
C37 C 0.7389(5) 0.4863(3) 0.5711(2) 0.0325 1.0000 Uani . . . .
C39 C 0.7763(5) 0.4721(3) 0.6901(2) 0.0355 1.0000 Uani . . . .
C40 C 0.7411(6) 0.4914(3) 0.7384(2) 0.0417 1.0000 Uani . . . .
C41 C 0.7899(6) 0.5350(4) 0.7682(3) 0.0481 1.0000 Uani . . . .
C42 C 0.8799(7) 0.5612(4) 0.7530(3) 0.0562 1.0000 Uani . . . .
C43 C 0.9190(7) 0.5430(4) 0.7066(4) 0.0568 1.0000 Uani . . . .
C44 C 0.8680(6) 0.4999(4) 0.6753(3) 0.0435 1.0000 Uani . . . .
C45 C 1.0129(5) 0.5697(5) 0.6898(3) 0.1166 1.0000 Uani D . . .
C49 C 0.7450(5) 0.5527(3) 0.81960(17) 0.0840 1.0000 Uani D . . .
C53 C 0.5999(5) 0.4144(3) 0.6624(2) 0.0330 1.0000 Uani . . . .
C54 C 0.5404(5) 0.4672(4) 0.6731(2) 0.0415 1.0000 Uani . . . .
C55 C 0.4355(6) 0.4637(5) 0.6785(3) 0.0539 1.0000 Uani . . . .
C56 C 0.3859(6) 0.4074(6) 0.6721(3) 0.0610 1.0000 Uani . . . .
C57 C 0.4412(7) 0.3550(5) 0.6606(4) 0.0640 1.0000 Uani . . . .
C58 C 0.5460(5) 0.3581(4) 0.6552(3) 0.0421 1.0000 Uani . . . .
C59 C 0.4043(7) 0.2961(3) 0.6474(4) 0.1160 1.0000 Uani D . . .
C63 C 0.3775(4) 0.5193(3) 0.6906(2) 0.1045 1.0000 Uani D . . .
C67 C 0.7777(5) 0.3520(3) 0.6776(2) 0.0342 1.0000 Uani . . . .
C68 C 0.8706(5) 0.3299(3) 0.6599(3) 0.0389 1.0000 Uani . . . .
C69 C 0.9187(6) 0.2771(4) 0.6807(3) 0.0442 1.0000 Uani . . . .
C70 C 0.8756(6) 0.2464(4) 0.7222(3) 0.0463 1.0000 Uani . . . .
C71 C 0.7832(6) 0.2665(3) 0.7404(3) 0.0443 1.0000 Uani . . . .
C72 C 0.7357(6) 0.3187(3) 0.7192(2) 0.0386 1.0000 Uani . . . .
C73 C 0.7339(5) 0.2347(2) 0.78464(18) 0.0720 1.0000 Uani D . . .
C77 C 1.0148(3) 0.2558(3) 0.6568(2) 0.0705 1.0000 Uani D . . .
C81 C 0.7700(5) 0.32992(18) 0.47269(17) 0.0673 1.0000 Uani D . . .
C300 C 0.3608(7) 0.6177(4) 0.3505(4) 0.0802 0.426(19) Uani D P 9 1
C301 C 0.3880(12) 0.5761(10) 0.3040(7) 0.0912 0.426(19) Uani D P 9 1
C302 C 0.4855(14) 0.6087(12) 0.2843(7) 0.0950 0.426(19) Uani D P 9 1
C303 C 0.5587(9) 0.6112(10) 0.3309(10) 0.0949 0.426(19) Uani D P 9 1
C304 C 0.5224(11) 0.6641(11) 0.3672(8) 0.0946 0.426(19) Uani D P 9 1
C305 C 0.4286(10) 0.6376(11) 0.3960(5) 0.0887 0.426(19) Uani D P 9 1
C310 C 0.3554(6) 0.6178(4) 0.3462(3) 0.0793 0.574(19) Uani D P 9 2
C311 C 0.3430(9) 0.6035(8) 0.2883(3) 0.0866 0.574(19) Uani D P 9 2
C312 C 0.4404(11) 0.6337(8) 0.2662(4) 0.0911 0.574(19) Uani D P 9 2
C313 C 0.5299(9) 0.6041(8) 0.2962(6) 0.0909 0.574(19) Uani D P 9 2
C314 C 0.5346(7) 0.6348(9) 0.3501(6) 0.0906 0.574(19) Uani D P 9 2
C315 C 0.4472(6) 0.6049(9) 0.3815(4) 0.0868 0.574(19) Uani D P 9 2
C320 C 0.1630(8) 0.6276(5) 0.3648(6) 0.0749 0.24(2) Uani D P 10 1
C321 C 0.0874(12) 0.6142(18) 0.4085(8) 0.0804 0.24(2) Uani D P 10 1
C322 C -0.0126(15) 0.6546(19) 0.3938(12) 0.0831 0.24(2) Uani D P 10 1
C323 C -0.0548(10) 0.6337(15) 0.3449(14) 0.0852 0.24(2) Uani D P 10 1
C324 C 0.0187(17) 0.652(2) 0.3056(11) 0.0829 0.24(2) Uani D P 10 1
C325 C 0.1219(15) 0.6111(18) 0.3111(7) 0.0795 0.24(2) Uani D P 10 1
C330 C 0.1607(5) 0.6229(3) 0.3595(2) 0.0717 0.76(2) Uani D P 10 2
C331 C 0.1049(7) 0.6431(6) 0.4088(3) 0.0788 0.76(2) Uani D P 10 2
C332 C 0.0005(8) 0.6748(6) 0.3886(5) 0.0920 0.76(2) Uani D P 10 2
C333 C -0.0604(6) 0.6294(6) 0.3605(5) 0.0941 0.76(2) Uani D P 10 2
C334 C -0.0048(8) 0.6164(7) 0.3130(4) 0.0900 0.76(2) Uani D P 10 2
C335 C 0.0983(7) 0.5784(5) 0.3252(5) 0.0831 0.76(2) Uani D P 10 2
F200 F 0.6984(11) 0.5052(4) 0.8426(4) 0.0921 0.507(9) Uani D P 1 1
F201 F 0.6758(9) 0.5977(6) 0.8151(4) 0.0937 0.507(9) Uani D P 1 1
F202 F 0.8133(8) 0.5738(6) 0.8531(3) 0.0892 0.507(9) Uani D P 1 1
F203 F 0.7766(11) 0.5154(5) 0.8570(3) 0.0923 0.493(9) Uani D P 1 2
F204 F 0.6445(6) 0.5511(7) 0.8211(4) 0.0900 0.493(9) Uani D P 1 2
F205 F 0.7713(10) 0.6104(4) 0.8336(4) 0.0928 0.493(9) Uani D P 1 2
F210 F 1.0790(9) 0.5241(6) 0.6791(7) 0.1245 0.525(11) Uani D P 2 1
F211 F 1.0665(10) 0.6066(7) 0.7206(4) 0.1188 0.525(11) Uani D P 2 1
F212 F 1.0114(10) 0.6022(8) 0.6461(4) 0.1255 0.525(11) Uani D P 2 1
F213 F 1.0890(9) 0.5640(8) 0.7232(5) 0.1217 0.475(11) Uani D P 2 2
F214 F 1.0060(10) 0.6316(5) 0.6842(7) 0.1209 0.475(11) Uani D P 2 2
F215 F 1.0561(10) 0.5523(8) 0.6460(4) 0.1153 0.475(11) Uani D P 2 2
F220 F 0.3286(12) 0.2936(8) 0.6109(6) 0.1056 0.401(12) Uani D P 3 1
F221 F 0.3416(14) 0.2858(10) 0.6893(6) 0.1225 0.401(12) Uani D P 3 1
F222 F 0.4349(14) 0.2353(5) 0.6420(9) 0.1240 0.401(12) Uani D P 3 1
F223 F 0.4098(11) 0.2521(6) 0.6859(4) 0.1142 0.599(12) Uani D P 3 2
F224 F 0.4428(9) 0.2581(6) 0.6089(5) 0.1128 0.599(12) Uani D P 3 2
F225 F 0.3039(7) 0.2864(6) 0.6359(6) 0.1188 0.599(12) Uani D P 3 2
F230 F 0.2870(7) 0.5030(6) 0.7134(6) 0.1074 0.61(3) Uani D P 4 1
F231 F 0.3524(13) 0.5556(7) 0.6495(4) 0.1090 0.61(3) Uani D P 4 1
F232 F 0.4252(9) 0.5586(7) 0.7249(5) 0.1072 0.61(3) Uani D P 4 1
F233 F 0.3958(17) 0.5637(8) 0.6537(7) 0.1048 0.39(3) Uani D P 4 2
F234 F 0.4048(16) 0.5463(10) 0.7365(5) 0.1079 0.39(3) Uani D P 4 2
F235 F 0.2743(6) 0.5126(9) 0.6926(9) 0.1096 0.39(3) Uani D P 4 2
F240 F 0.6807(6) 0.3094(4) 0.4550(3) 0.0851 0.664(9) Uani D P 5 1
F241 F 0.8137(7) 0.2805(3) 0.4945(2) 0.0671 0.664(9) Uani D P 5 1
F242 F 0.8262(8) 0.3421(3) 0.4305(2) 0.0743 0.664(9) Uani D P 5 1
F243 F 0.8614(8) 0.3040(7) 0.4800(5) 0.0748 0.336(9) Uani D P 5 2
F244 F 0.7597(12) 0.3348(6) 0.4221(2) 0.0676 0.336(9) Uani D P 5 2
F245 F 0.7026(11) 0.2862(5) 0.4872(5) 0.0784 0.336(9) Uani D P 5 2
F250 F 0.8276(8) 0.5928(5) 0.5076(5) 0.0715 0.52(2) Uani D P 6 1
F251 F 0.6660(9) 0.5897(5) 0.5168(5) 0.0697 0.52(2) Uani D P 6 1
F252 F 0.7341(13) 0.5623(5) 0.4455(2) 0.0742 0.52(2) Uani D P 6 1
F253 F 0.6538(6) 0.5858(5) 0.4937(7) 0.0719 0.48(2) Uani D P 6 2
F254 F 0.7826(13) 0.5594(5) 0.4487(3) 0.0734 0.48(2) Uani D P 6 2
F255 F 0.8040(11) 0.5980(5) 0.5238(5) 0.0668 0.48(2) Uani D P 6 2
F260 F 0.6490(10) 0.2055(9) 0.7665(6) 0.0771 0.331(13) Uani D P 7 1
F261 F 0.7020(15) 0.2709(6) 0.8243(4) 0.0734 0.331(13) Uani D P 7 1
F262 F 0.7918(12) 0.1888(7) 0.8062(6) 0.0774 0.331(13) Uani D P 7 1
F263 F 0.7595(9) 0.2612(4) 0.8304(3) 0.0827 0.669(13) Uani D P 7 2
F264 F 0.7618(7) 0.1733(3) 0.7884(3) 0.0698 0.669(13) Uani D P 7 2
F265 F 0.6305(5) 0.2347(5) 0.7833(4) 0.0778 0.669(13) Uani D P 7 2
F270 F 1.0563(7) 0.2051(4) 0.6793(4) 0.0773 0.661(17) Uani D P 8 1
F271 F 1.0883(6) 0.2997(4) 0.6575(5) 0.0792 0.661(17) Uani D P 8 1
F272 F 1.0038(6) 0.2401(6) 0.6067(3) 0.0716 0.661(17) Uani D P 8 1
F273 F 1.0737(11) 0.3001(6) 0.6346(8) 0.0728 0.339(17) Uani D P 8 2
F274 F 1.0021(12) 0.2114(8) 0.6202(7) 0.0762 0.339(17) Uani D P 8 2
F275 F 1.0743(11) 0.2289(10) 0.6930(5) 0.0700 0.339(17) Uani D P 8 2
Ir1 Ir 0.23486(2) 0.470114(14) 0.449611(12) 0.0450 1.0000 Uani . . . .
P2 P 0.20576(16) 0.39603(10) 0.38528(8) 0.0503 1.0000 Uani . . . .
P6 P 0.39404(15) 0.43485(11) 0.47702(8) 0.0517 1.0000 Uani . . . .
P10 P 0.13288(17) 0.42899(12) 0.51594(8) 0.0538 1.0000 Uani . . . .
B14 B 0.2603(8) 0.5394(4) 0.4034(4) 0.0515 1.0000 Uani . . . .
B38 B 0.7226(5) 0.4167(3) 0.6560(2) 0.0317 1.0000 Uani . . . .
N15 N 0.2583(4) 0.5911(3) 0.3742(3) 0.0692 1.0000 Uani D . . .
H31 H 0.0381 0.3695 0.3860 0.1192 1.0000 Uiso R . . .
H32 H 0.0539 0.4343 0.3581 0.1190 1.0000 Uiso R . . .
H33 H 0.0788 0.3717 0.3287 0.1189 1.0000 Uiso R . . .
H41 H 0.3467 0.4074 0.3317 0.1118 1.0000 Uiso R . . .
H42 H 0.2587 0.4519 0.3134 0.1118 1.0000 Uiso R . . .
H43 H 0.2537 0.3810 0.3001 0.1120 1.0000 Uiso R . . .
H51 H 0.2985 0.3108 0.4146 0.1150 1.0000 Uiso R . . .
H52 H 0.1820 0.2950 0.4173 0.1153 1.0000 Uiso R . . .
H53 H 0.2402 0.2907 0.3638 0.1151 1.0000 Uiso R . . .
H71 H 0.4186 0.4825 0.5561 0.1430 1.0000 Uiso R . . .
H72 H 0.4579 0.5263 0.5115 0.1430 1.0000 Uiso R . . .
H73 H 0.5239 0.4690 0.5298 0.1428 1.0000 Uiso R . . .
H81 H 0.4622 0.4159 0.3974 0.1082 1.0000 Uiso R . . .
H82 H 0.5241 0.4697 0.4252 0.1080 1.0000 Uiso R . . .
H83 H 0.5408 0.3991 0.4413 0.1081 1.0000 Uiso R . . .
H91 H 0.3918 0.3271 0.4799 0.1211 1.0000 Uiso R . . .
H92 H 0.3544 0.3539 0.5329 0.1208 1.0000 Uiso R . . .
H93 H 0.4723 0.3528 0.5198 0.1208 1.0000 Uiso R . . .
H111 H -0.0272 0.4620 0.4913 0.1240 1.0000 Uiso R . . .
H112 H 0.0251 0.5157 0.5230 0.1240 1.0000 Uiso R . . .
H113 H -0.0221 0.4572 0.5516 0.1240 1.0000 Uiso R . . .
H121 H 0.2460 0.4140 0.5832 0.1278 1.0000 Uiso R . . .
H122 H 0.1870 0.4770 0.5908 0.1280 1.0000 Uiso R . . .
H123 H 0.1334 0.4133 0.6037 0.1277 1.0000 Uiso R . . .
H131 H 0.1036 0.3276 0.4814 0.1629 1.0000 Uiso R . . .
H132 H 0.0947 0.3251 0.5419 0.1631 1.0000 Uiso R . . .
H133 H 0.0056 0.3517 0.5091 0.1630 1.0000 Uiso R . . .
H331 H 0.7601 0.4482 0.4498 0.0401 1.0000 Uiso R . . .
H351 H 0.7535 0.3347 0.5721 0.0431 1.0000 Uiso R . . .
H371 H 0.7307 0.5211 0.5920 0.0389 1.0000 Uiso R . . .
H401 H 0.6818 0.4737 0.7506 0.0500 1.0000 Uiso R . . .
H421 H 0.9135 0.5902 0.7732 0.0668 1.0000 Uiso R . . .
H441 H 0.8955 0.4897 0.6437 0.0520 1.0000 Uiso R . . .
H541 H 0.5718 0.5060 0.6765 0.0499 1.0000 Uiso R . . .
H561 H 0.3166 0.4047 0.6754 0.0733 1.0000 Uiso R . . .
H581 H 0.5813 0.3222 0.6466 0.0513 1.0000 Uiso R . . .
H681 H 0.9019 0.3513 0.6332 0.0471 1.0000 Uiso R . . .
H701 H 0.9072 0.2135 0.7381 0.0558 1.0000 Uiso R . . .
H721 H 0.6745 0.3316 0.7326 0.0460 1.0000 Uiso R . . .
H3001 H 0.3409 0.6575 0.3345 0.0960 0.426(19) Uiso R P 9 1
H3011 H 0.3346 0.5767 0.2780 0.1092 0.426(19) Uiso R P 9 1
H3012 H 0.4020 0.5332 0.3143 0.1090 0.426(19) Uiso R P 9 1
H3021 H 0.4696 0.6507 0.2726 0.1141 0.426(19) Uiso R P 9 1
H3022 H 0.5156 0.5849 0.2566 0.1141 0.426(19) Uiso R P 9 1
H3031 H 0.6271 0.6201 0.3189 0.1140 0.426(19) Uiso R P 9 1
H3032 H 0.5576 0.5714 0.3489 0.1141 0.426(19) Uiso R P 9 1
H3041 H 0.5761 0.6746 0.3914 0.1131 0.426(19) Uiso R P 9 1
H3042 H 0.5033 0.7008 0.3474 0.1130 0.426(19) Uiso R P 9 1
H3051 H 0.3957 0.6696 0.4165 0.1059 0.426(19) Uiso R P 9 1
H3052 H 0.4463 0.6028 0.4178 0.1060 0.426(19) Uiso R P 9 1
H3101 H 0.3471 0.6633 0.3481 0.0951 0.574(19) Uiso R P 9 2
H3111 H 0.2816 0.6228 0.2743 0.1039 0.574(19) Uiso R P 9 2
H3112 H 0.3417 0.5587 0.2815 0.1042 0.574(19) Uiso R P 9 2
H3121 H 0.4382 0.6788 0.2719 0.1100 0.574(19) Uiso R P 9 2
H3122 H 0.4455 0.6249 0.2296 0.1099 0.574(19) Uiso R P 9 2
H3131 H 0.5930 0.6113 0.2781 0.1090 0.574(19) Uiso R P 9 2
H3132 H 0.5189 0.5594 0.2996 0.1090 0.574(19) Uiso R P 9 2
H3141 H 0.5240 0.6797 0.3470 0.1090 0.574(19) Uiso R P 9 2
H3142 H 0.5997 0.6269 0.3665 0.1091 0.574(19) Uiso R P 9 2
H3151 H 0.4385 0.6252 0.4148 0.1048 0.574(19) Uiso R P 9 2
H3152 H 0.4580 0.5602 0.3863 0.1051 0.574(19) Uiso R P 9 2
H3201 H 0.1792 0.6723 0.3657 0.0891 0.24(2) Uiso R P 10 1
H3211 H 0.1150 0.6269 0.4415 0.0950 0.24(2) Uiso R P 10 1
H3212 H 0.0716 0.5699 0.4095 0.0950 0.24(2) Uiso R P 10 1
H3221 H 0.0056 0.6986 0.3912 0.0980 0.24(2) Uiso R P 10 1
H3222 H -0.0636 0.6493 0.4204 0.0980 0.24(2) Uiso R P 10 1
H3251 H 0.1710 0.6230 0.2849 0.0929 0.24(2) Uiso R P 10 1
H3252 H 0.1078 0.5667 0.3083 0.0931 0.24(2) Uiso R P 10 1
H3301 H 0.1771 0.6603 0.3395 0.0870 0.76(2) Uiso R P 10 2
H3311 H 0.1458 0.6736 0.4271 0.0950 0.76(2) Uiso R P 10 2
H3312 H 0.0933 0.6069 0.4308 0.0950 0.76(2) Uiso R P 10 2
H3321 H -0.0382 0.6896 0.4181 0.1110 0.76(2) Uiso R P 10 2
H3322 H 0.0158 0.7096 0.3659 0.1108 0.76(2) Uiso R P 10 2
H3331 H -0.1271 0.6471 0.3522 0.1139 0.76(2) Uiso R P 10 2
H3332 H -0.0680 0.5909 0.3803 0.1141 0.76(2) Uiso R P 10 2
H3341 H 0.0117 0.6560 0.2965 0.1091 0.76(2) Uiso R P 10 2
H3342 H -0.0459 0.5912 0.2900 0.1091 0.76(2) Uiso R P 10 2
H3351 H 0.0828 0.5394 0.3430 0.1011 0.76(2) Uiso R P 10 2
H3352 H 0.1362 0.5696 0.2936 0.1011 0.76(2) Uiso R P 10 2
H3231 H -0.1201 0.6538 0.3384 0.1000 0.24(2) Uiso R P 10 1
H3232 H -0.0631 0.5875 0.3438 0.1000 0.24(2) Uiso . P 10 1
H3241 H 0.0344 0.6960 0.3101 0.0970 0.24(2) Uiso R P 10 1
H3242 H -0.0097 0.6448 0.2712 0.0970 0.24(2) Uiso . P 10 1

loop_
_atom_site_aniso_label
_atom_site_aniso_U_11
_atom_site_aniso_U_22
_atom_site_aniso_U_33
_atom_site_aniso_U_23
_atom_site_aniso_U_13
_atom_site_aniso_U_12
C3 0.059(6) 0.072(6) 0.107(9) 0.006(6) -0.030(6) -0.007(5)
C4 0.092(8) 0.086(6) 0.045(4) 0.004(4) 0.008(5) -0.007(6)
C5 0.101(9) 0.077(6) 0.053(5) -0.003(4) 0.028(6) 0.002(6)
C7 0.072(7) 0.122(11) 0.093(8) -0.029(8) -0.032(6) -0.015(7)
C8 0.042(4) 0.100(8) 0.075(6) 0.008(6) -0.001(4) 0.014(5)
C9 0.058(6) 0.086(7) 0.097(8) 0.031(7) -0.004(6) 0.008(5)
C11 0.039(4) 0.132(10) 0.077(7) 0.009(8) 0.007(4) 0.012(6)
C12 0.078(7) 0.144(11) 0.034(4) 0.012(5) 0.007(4) -0.004(7)
C13 0.145(14) 0.083(8) 0.097(9) 0.029(7) 0.061(10) -0.029(8)
C29 0.097(4) 0.045(2) 0.054(3) 0.011(2) 0.004(3) 0.006(2)
C32 0.039(4) 0.042(3) 0.036(3) 0.003(2) -0.001(3) 0.000(3)
C33 0.032(3) 0.044(3) 0.025(2) 0.002(2) -0.001(2) 0.007(2)
C34 0.037(3) 0.042(3) 0.029(3) -0.007(2) -0.002(2) 0.008(3)
C35 0.044(4) 0.035(3) 0.028(2) -0.002(2) -0.003(2) 0.005(2)
C36 0.030(3) 0.035(3) 0.030(2) -0.004(2) -0.008(2) 0.001(2)
C37 0.027(3) 0.037(3) 0.033(3) -0.002(2) -0.002(2) -0.001(2)
C39 0.029(3) 0.048(3) 0.030(3) -0.005(2) -0.003(2) 0.004(3)
C40 0.035(3) 0.059(4) 0.031(3) -0.005(3) -0.002(3) 0.003(3)
C41 0.051(4) 0.058(4) 0.036(3) -0.017(3) -0.006(3) 0.012(3)
C42 0.057(5) 0.066(5) 0.046(4) -0.024(4) -0.008(4) -0.009(4)
C43 0.044(4) 0.066(5) 0.061(5) -0.021(4) -0.002(3) -0.011(4)
C44 0.035(3) 0.056(4) 0.039(3) -0.010(3) 0.001(3) -0.006(3)
C45 0.074(4) 0.161(8) 0.114(5) -0.059(6) 0.033(4) -0.074(5)
C49 0.096(4) 0.114(4) 0.042(2) -0.033(3) 0.017(3) 0.004(4)
C53 0.032(3) 0.041(3) 0.025(3) 0.000(2) -0.007(2) 0.003(2)
C54 0.031(3) 0.061(4) 0.032(3) -0.009(3) -0.003(2) 0.010(3)
C55 0.036(3) 0.089(6) 0.036(3) -0.010(4) -0.010(3) 0.013(4)
C56 0.029(3) 0.114(8) 0.040(4) 0.009(4) -0.004(3) 0.006(4)
C57 0.045(4) 0.091(7) 0.055(5) 0.028(5) -0.016(4) -0.023(4)
C58 0.034(3) 0.050(4) 0.043(3) 0.005(3) -0.014(3) -0.002(3)
C59 0.113(5) 0.095(4) 0.140(7) 0.018(4) -0.059(6) -0.037(4)
C63 0.065(3) 0.177(6) 0.071(3) -0.031(4) -0.010(3) 0.066(4)
C67 0.031(3) 0.044(3) 0.028(2) -0.005(2) -0.002(2) 0.002(3)
C68 0.035(3) 0.048(4) 0.034(3) 0.003(3) 0.003(2) 0.008(3)
C69 0.032(3) 0.057(4) 0.044(4) 0.002(3) 0.000(3) 0.006(3)
C70 0.049(4) 0.050(4) 0.040(3) 0.011(3) -0.002(3) 0.015(3)
C71 0.057(4) 0.041(3) 0.036(3) 0.009(3) 0.004(3) 0.010(3)
C72 0.036(3) 0.049(3) 0.031(3) -0.001(2) -0.003(3) 0.008(3)
C73 0.078(4) 0.078(3) 0.060(3) 0.023(3) 0.019(3) 0.019(3)
C77 0.051(3) 0.078(3) 0.083(4) 0.014(3) 0.013(3) 0.025(3)
C81 0.115(4) 0.048(2) 0.038(2) -0.015(2) -0.006(3) 0.019(3)
C300 0.086(6) 0.074(6) 0.080(6) 0.003(5) 0.002(5) -0.008(5)
C301 0.099(8) 0.088(7) 0.087(7) -0.005(6) 0.003(7) -0.010(7)
C302 0.104(8) 0.090(8) 0.090(8) -0.005(7) 0.001(7) -0.013(7)
C303 0.105(9) 0.086(8) 0.094(9) -0.010(7) -0.002(7) -0.012(8)
C304 0.103(8) 0.087(8) 0.094(8) -0.011(7) -0.001(7) -0.013(7)
C305 0.095(8) 0.081(7) 0.090(7) -0.007(7) -0.002(6) -0.009(7)
C310 0.080(5) 0.075(5) 0.083(5) 0.016(5) 0.014(5) 0.000(5)
C311 0.090(6) 0.085(7) 0.085(6) 0.019(6) 0.021(6) 0.001(6)
C312 0.089(7) 0.095(7) 0.090(7) 0.021(6) 0.028(6) 0.004(6)
C313 0.084(7) 0.099(7) 0.090(7) 0.020(6) 0.030(6) 0.009(6)
C314 0.081(7) 0.097(7) 0.093(7) 0.017(6) 0.026(6) 0.006(6)
C315 0.079(6) 0.090(7) 0.091(7) 0.020(6) 0.017(5) 0.001(6)
C320 0.078(6) 0.070(7) 0.076(7) 0.017(6) 0.004(6) -0.002(6)
C321 0.083(8) 0.077(9) 0.081(8) 0.018(8) 0.008(7) -0.004(8)
C322 0.085(9) 0.079(9) 0.085(9) 0.021(9) 0.009(8) -0.004(8)
C323 0.086(9) 0.083(10) 0.086(9) 0.021(9) 0.006(9) -0.003(8)
C324 0.084(9) 0.080(9) 0.085(9) 0.020(9) 0.004(8) -0.004(8)
C325 0.084(8) 0.075(9) 0.080(8) 0.018(8) 0.002(8) -0.004(7)
C330 0.077(4) 0.067(4) 0.071(4) 0.011(4) -0.001(4) 0.000(4)
C331 0.082(6) 0.073(6) 0.082(5) 0.007(5) 0.008(5) 0.002(5)
C332 0.090(6) 0.087(6) 0.099(6) 0.008(5) 0.003(5) 0.009(5)
C333 0.089(6) 0.097(6) 0.096(6) 0.019(5) -0.008(5) 0.005(5)
C334 0.086(6) 0.097(6) 0.088(6) 0.017(5) -0.016(5) 0.003(5)
C335 0.084(6) 0.087(6) 0.078(5) 0.013(5) -0.014(5) 0.000(5)
F200 0.113(6) 0.119(6) 0.044(4) -0.024(4) 0.024(4) -0.003(5)
F201 0.100(6) 0.124(6) 0.057(4) -0.024(5) 0.027(5) 0.024(5)
F202 0.096(6) 0.129(6) 0.042(4) -0.036(4) 0.006(4) -0.002(5)
F203 0.106(6) 0.122(6) 0.048(4) -0.019(4) 0.014(5) 0.012(6)
F204 0.087(5) 0.126(6) 0.056(4) -0.039(5) 0.021(4) 0.004(5)
F205 0.112(6) 0.112(6) 0.055(4) -0.046(4) 0.023(5) -0.003(5)
F210 0.077(5) 0.174(9) 0.123(7) -0.053(7) 0.041(6) -0.066(6)
F211 0.082(6) 0.158(9) 0.116(6) -0.073(7) 0.026(5) -0.076(6)
F212 0.079(6) 0.173(9) 0.124(6) -0.045(7) 0.037(6) -0.069(6)
F213 0.078(6) 0.165(9) 0.123(7) -0.050(7) 0.026(5) -0.070(7)
F214 0.076(6) 0.163(8) 0.124(7) -0.049(7) 0.035(6) -0.069(6)
F215 0.080(6) 0.161(9) 0.105(6) -0.063(7) 0.041(5) -0.079(6)
F220 0.110(7) 0.083(6) 0.124(8) 0.022(6) -0.058(7) -0.043(6)
F221 0.125(7) 0.100(6) 0.143(8) 0.018(6) -0.057(7) -0.038(6)
F222 0.117(7) 0.102(6) 0.153(9) 0.023(7) -0.050(8) -0.027(6)
F223 0.120(7) 0.084(5) 0.139(8) 0.019(5) -0.061(7) -0.033(5)
F224 0.115(7) 0.086(6) 0.138(8) 0.018(5) -0.055(6) -0.047(5)
F225 0.100(6) 0.104(6) 0.152(8) 0.004(6) -0.051(7) -0.036(5)
F230 0.056(4) 0.190(7) 0.076(5) -0.028(5) -0.009(4) 0.063(5)
F231 0.081(6) 0.170(7) 0.076(4) -0.028(5) -0.016(4) 0.071(6)
F232 0.071(5) 0.173(7) 0.077(5) -0.039(5) -0.004(4) 0.061(5)
F233 0.068(6) 0.172(7) 0.074(5) -0.025(5) -0.014(5) 0.079(6)
F234 0.076(6) 0.177(8) 0.071(5) -0.038(5) -0.005(5) 0.063(6)
F235 0.063(5) 0.187(8) 0.080(6) -0.028(6) -0.019(5) 0.063(6)
F240 0.117(5) 0.064(4) 0.074(4) -0.031(4) -0.020(4) 0.014(4)
F241 0.120(5) 0.041(3) 0.040(3) -0.007(2) -0.001(3) 0.029(3)
F242 0.126(6) 0.060(4) 0.037(3) -0.016(3) 0.007(3) 0.018(4)
F243 0.119(6) 0.055(5) 0.050(5) -0.012(5) -0.009(5) 0.024(5)
F244 0.120(7) 0.051(5) 0.032(4) -0.014(4) -0.014(5) 0.015(5)
F245 0.128(7) 0.050(5) 0.058(5) -0.019(4) -0.002(5) 0.007(5)
F250 0.094(5) 0.056(4) 0.065(5) 0.017(4) 0.017(4) -0.007(4)
F251 0.101(5) 0.052(4) 0.057(5) 0.013(4) 0.002(4) 0.019(4)
F252 0.112(6) 0.055(4) 0.055(3) 0.018(4) -0.002(5) 0.012(5)
F253 0.096(5) 0.055(4) 0.064(5) 0.024(4) -0.005(5) 0.015(4)
F254 0.105(6) 0.055(4) 0.059(4) 0.022(4) 0.013(5) 0.005(5)
F255 0.099(6) 0.045(4) 0.056(5) 0.004(4) 0.013(5) -0.008(4)
F260 0.083(6) 0.083(6) 0.066(5) 0.023(5) 0.022(5) 0.012(5)
F261 0.079(6) 0.084(5) 0.057(5) 0.022(4) 0.025(5) 0.021(5)
F262 0.078(6) 0.090(6) 0.064(6) 0.030(5) 0.020(5) 0.026(5)
F263 0.096(5) 0.095(4) 0.057(3) 0.014(3) 0.018(4) 0.014(5)
F264 0.080(5) 0.066(4) 0.064(4) 0.016(3) 0.018(4) 0.012(4)
F265 0.074(4) 0.083(5) 0.076(4) 0.033(4) 0.027(4) 0.017(4)
F270 0.062(4) 0.080(5) 0.090(5) 0.017(4) 0.015(4) 0.038(4)
F271 0.041(3) 0.097(5) 0.099(5) 0.015(5) 0.013(4) 0.015(3)
F272 0.061(4) 0.081(5) 0.073(4) 0.015(4) 0.021(3) 0.028(4)
F273 0.049(5) 0.084(5) 0.085(6) 0.017(5) 0.009(5) 0.021(4)
F274 0.057(5) 0.084(6) 0.087(6) 0.004(5) 0.014(5) 0.021(5)
F275 0.051(5) 0.074(6) 0.085(6) 0.015(5) 0.012(5) 0.028(5)
Ir1 0.03742(15) 0.05158(16) 0.04601(16) 0.01008(12) 0.00092(11) 0.00258(11)
P2 0.0470(10) 0.0565(10) 0.0475(9) 0.0069(8) -0.0048(8) -0.0032(8)
P6 0.0355(9) 0.0682(12) 0.0512(10) 0.0100(9) -0.0041(8) -0.0013(8)
P10 0.0431(10) 0.0721(13) 0.0462(10) 0.0087(9) 0.0054(8) 0.0036(9)
B14 0.049(5) 0.051(4) 0.054(4) -0.001(3) 0.003(4) 0.000(4)
B38 0.031(3) 0.036(3) 0.028(3) -0.003(2) 0.001(2) 0.001(3)
N15 0.073(4) 0.066(3) 0.068(3) 0.013(3) 0.001(3) -0.002(3)

loop_
_atom_type_symbol
_atom_type_scat_dispersion_real
_atom_type_scat_dispersion_imag
_atom_type_scat_Cromer_Mann_a1
_atom_type_scat_Cromer_Mann_b1
_atom_type_scat_Cromer_Mann_a2
_atom_type_scat_Cromer_Mann_b2
_atom_type_scat_Cromer_Mann_a3
_atom_type_scat_Cromer_Mann_b3
_atom_type_scat_Cromer_Mann_a4
_atom_type_scat_Cromer_Mann_b4
_atom_type_scat_Cromer_Mann_c
_atom_type_scat_source
C 0.0181 0.0091 2.3100 20.8439 1.0200 10.2075 1.5886 0.5687 0.8650 51.6512 0.2156 'International Tables Vol C 4.2.6.8 and 6.1.1.4'
H 0.0000 0.0000 0.4930 10.5109 0.3229 26.1257 0.1402 3.1424 0.0408 57.7998 0.0030 'International Tables Vol C 4.2.6.8 and 6.1.1.4'
B 0.0090 0.0039 2.0545 23.2185 1.3326 1.0210 1.0979 60.3498 0.7068 0.1403 -0.1932 'International Tables Vol C 4.2.6.8 and 6.1.1.4'
N 0.0311 0.0180 12.2126 0.0057 3.1322 9.8933 2.0125 28.9975 1.1663 0.5826 -11.5290 'International Tables Vol C 4.2.6.8 and 6.1.1.4'
F 0.0727 0.0534 3.5392 10.2825 2.6412 4.2944 1.5170 0.2615 1.0243 26.1476 0.2776 'International Tables Vol C 4.2.6.8 and 6.1.1.4'
P 0.2955 0.4335 6.4345 1.9067 4.1791 27.1570 1.7800 0.5260 1.4908 68.1645 1.1149 'International Tables Vol C 4.2.6.8 and 6.1.1.4'
Ir -4.7710 6.5667 27.3049 1.5928 16.7296 8.8655 15.6115 0.4179 5.8338 45.0011 11.4722 'International Tables Vol C 4.2.6.8 and 6.1.1.4'

loop_
_geom_angle_atom_site_label_1
_geom_angle_atom_site_label_2
_geom_angle_atom_site_label_3
_geom_angle
_geom_angle_publ_flag
P2 C3 H31 108.2 no
P2 C3 H32 108.2 no
H31 C3 H32 110.6 no
P2 C3 H33 108.9 no
H31 C3 H33 110.6 no
H32 C3 H33 110.3 no
P2 C4 H41 108.9 no
P2 C4 H42 109.3 no
H41 C4 H42 110.5 no
P2 C4 H43 108.7 no
H41 C4 H43 110.2 no
H42 C4 H43 109.2 no
P2 C5 H51 108.9 no
P2 C5 H52 109.8 no
H51 C5 H52 107.8 no
P2 C5 H53 111.9 no
H51 C5 H53 109.2 no
H52 C5 H53 109.2 no
P6 C7 H71 109.4 no
P6 C7 H72 108.6 no
H71 C7 H72 110.0 no
P6 C7 H73 109.0 no
H71 C7 H73 109.8 no
H72 C7 H73 109.9 no
P6 C8 H81 109.3 no
P6 C8 H82 109.9 no
H81 C8 H82 109.8 no
P6 C8 H83 108.0 no
H81 C8 H83 110.0 no
H82 C8 H83 109.9 no
P6 C9 H91 108.0 no
P6 C9 H92 108.8 no
H91 C9 H92 109.8 no
P6 C9 H93 108.7 no
H91 C9 H93 110.5 no
H92 C9 H93 111.0 no
P10 C11 H111 108.2 no
P10 C11 H112 110.4 no
H111 C11 H112 109.6 no
P10 C11 H113 108.7 no
H111 C11 H113 109.6 no
H112 C11 H113 110.2 no
P10 C12 H121 109.1 no
P10 C12 H122 109.2 no
H121 C12 H122 110.4 no
P10 C12 H123 108.1 no
H121 C12 H123 109.9 no
H122 C12 H123 110.2 no
P10 C13 H131 110.0 no
P10 C13 H132 110.1 no
H131 C13 H132 110.4 no
P10 C13 H133 108.7 no
H131 C13 H133 108.9 no
H132 C13 H133 108.7 no
C32 C29 F250 113.7(7) yes
C32 C29 F251 108.5(6) yes
F250 C29 F251 106.41(6) yes
C32 C29 F252 114.9(5) yes
F250 C29 F252 106.41(6) yes
F251 C29 F252 106.38(6) yes
C32 C29 F253 115.6(7) yes
C32 C29 F254 110.2(6) yes
F253 C29 F254 106.42(6) yes
C32 C29 F255 111.3(7) yes
F253 C29 F255 106.41(6) yes
F254 C29 F255 106.38(6) yes
C29 C32 C33 120.0(5) yes
C29 C32 C37 118.9(5) yes
C33 C32 C37 121.1(6) yes
C32 C33 C34 118.0(5) yes
C32 C33 H331 121.1 no
C34 C33 H331 120.8 no
C33 C34 C35 121.6(5) yes
C33 C34 C81 118.8(5) yes
C35 C34 C81 119.6(5) yes
C34 C35 C36 121.8(5) yes
C34 C35 H351 118.1 no
C36 C35 H351 120.1 no
C35 C36 C37 116.1(5) yes
C35 C36 B38 122.1(5) yes
C37 C36 B38 121.4(5) yes
C36 C37 C32 121.4(5) yes
C36 C37 H371 119.2 no
C32 C37 H371 119.4 no
C40 C39 C44 114.0(6) yes
C40 C39 B38 123.7(6) yes
C44 C39 B38 122.0(5) yes
C39 C40 C41 123.4(7) yes
C39 C40 H401 117.8 no
C41 C40 H401 118.7 no
C40 C41 C42 121.3(7) yes
C40 C41 C49 119.2(7) yes
C42 C41 C49 119.5(6) yes
C41 C42 C43 117.7(7) yes
C41 C42 H421 121.5 no
C43 C42 H421 120.8 no
C42 C43 C44 121.3(8) yes
C42 C43 C45 118.8(7) yes
C44 C43 C45 119.9(8) yes
C39 C44 C43 122.2(7) yes
C39 C44 H441 118.7 no
C43 C44 H441 119.1 no
C43 C45 F210 109.5(8) yes
C43 C45 F211 120.8(8) yes
F210 C45 F211 102.32(4) yes
C43 C45 F212 117.2(8) yes
F210 C45 F212 102.31(4) yes
F211 C45 F212 102.33(4) yes
C43 C45 F213 114.4(9) yes
C43 C45 F214 111.8(9) yes
F213 C45 F214 102.31(4) yes
C43 C45 F215 121.4(7) yes
F213 C45 F215 102.32(4) yes
F214 C45 F215 102.31(4) yes
C41 C49 F200 112.8(6) yes
C41 C49 F201 111.9(6) yes
F200 C49 F201 105.99(6) yes
C41 C49 F202 113.6(6) yes
F200 C49 F202 106.00(6) yes
F201 C49 F202 106.01(6) yes
C41 C49 F203 112.0(6) yes
C41 C49 F204 114.2(6) yes
F203 C49 F204 106.01(6) yes
C41 C49 F205 112.0(6) yes
F203 C49 F205 106.01(6) yes
F204 C49 F205 106.01(6) yes
C54 C53 C58 115.7(6) yes
C54 C53 B38 123.4(6) yes
C58 C53 B38 120.9(6) yes
C53 C54 C55 122.1(8) yes
C53 C54 H541 119.3 no
C55 C54 H541 118.6 no
C54 C55 C56 120.3(9) yes
C54 C55 C63 120.1(9) yes
C56 C55 C63 119.6(7) yes
C55 C56 C57 119.3(7) yes
C55 C56 H561 120.9 no
C57 C56 H561 119.8 no
C56 C57 C58 120.7(9) yes
C56 C57 C59 127.5(9) yes
C58 C57 C59 111.4(10) yes
C53 C58 C57 121.9(8) yes
C53 C58 H581 119.3 no
C57 C58 H581 118.9 no
C57 C59 F220 117.2(9) yes
C57 C59 F221 99.1(11) yes
F220 C59 F221 96.02(6) yes
C57 C59 F222 141.4(10) yes
F220 C59 F222 96.05(6) yes
F221 C59 F222 96.04(6) yes
C57 C59 F223 114.9(8) yes
C57 C59 F224 125.6(9) yes
F223 C59 F224 96.01(6) yes
C57 C59 F225 121.8(9) yes
F223 C59 F225 96.07(6) yes
F224 C59 F225 96.03(6) yes
C55 C63 F230 109.9(7) yes
C55 C63 F231 115.1(7) yes
F230 C63 F231 105.81(6) yes
C55 C63 F232 113.7(7) yes
F230 C63 F232 105.84(6) yes
F231 C63 F232 105.82(6) yes
C55 C63 F233 108.9(9) yes
C55 C63 F234 113.3(10) yes
F233 C63 F234 105.82(6) yes
C55 C63 F235 116.4(9) yes
F233 C63 F235 105.82(6) yes
F234 C63 F235 105.82(6) yes
C68 C67 C72 115.2(6) yes
C68 C67 B38 123.8(6) yes
C72 C67 B38 120.7(5) yes
C67 C68 C69 123.0(6) yes
C67 C68 H681 118.0 no
C69 C68 H681 119.0 no
C68 C69 C70 119.8(7) yes
C68 C69 C77 118.1(6) yes
C70 C69 C77 122.0(6) yes
C69 C70 C71 118.8(6) yes
C69 C70 H701 122.0 no
C71 C70 H701 119.2 no
C70 C71 C72 120.8(7) yes
C70 C71 C73 120.6(6) yes
C72 C71 C73 118.5(6) yes
C67 C72 C71 122.3(6) yes
C67 C72 H721 118.8 no
C71 C72 H721 118.9 no
C71 C73 F260 107.4(8) yes
C71 C73 F261 117.6(7) yes
F260 C73 F261 105.68(6) yes
C71 C73 F262 113.9(8) yes
F260 C73 F262 105.69(6) yes
F261 C73 F262 105.69(6) yes
C71 C73 F263 112.3(6) yes
C71 C73 F264 112.2(5) yes
F263 C73 F264 105.68(6) yes
C71 C73 F265 114.6(6) yes
F263 C73 F265 105.66(6) yes
F264 C73 F265 105.69(6) yes
C69 C77 F270 114.3(6) yes
C69 C77 F271 113.0(6) yes
F270 C77 F271 105.29(6) yes
C69 C77 F272 112.9(5) yes
F270 C77 F272 105.27(6) yes
F271 C77 F272 105.28(6) yes
C69 C77 F273 116.8(9) yes
C69 C77 F274 113.9(8) yes
F273 C77 F274 105.27(6) yes
C69 C77 F275 109.4(8) yes
F273 C77 F275 105.27(6) yes
F274 C77 F275 105.28(6) yes
C34 C81 F240 111.5(5) yes
C34 C81 F241 115.1(5) yes
F240 C81 F241 105.39(6) yes
C34 C81 F242 113.3(5) yes
F240 C81 F242 105.37(6) yes
F241 C81 F242 105.39(6) yes
C34 C81 F243 110.3(7) yes
C34 C81 F244 121.3(6) yes
F243 C81 F244 105.40(6) yes
C34 C81 F245 108.0(7) yes
F243 C81 F245 105.38(6) yes
F244 C81 F245 105.39(6) yes
C301 C300 C305 128.83(7) yes
C301 C300 N15 107.08(7) yes
C305 C300 N15 107.07(7) yes
C301 C300 H3001 103.2 no
C305 C300 H3001 103.9 no
N15 C300 H3001 104.4 no
C300 C301 C302 101.04(7) yes
C300 C301 H3011 111.7 no
C302 C301 H3011 111.2 no
C300 C301 H3012 111.8 no
C302 C301 H3012 111.0 no
H3011 C301 H3012 109.8 no
C301 C302 C303 105.82(7) yes
C301 C302 H3021 110.0 no
C303 C302 H3021 110.3 no
C301 C302 H3022 110.4 no
C303 C302 H3022 110.3 no
H3021 C302 H3022 110.0 no
C302 C303 C304 108.14(7) yes
C302 C303 H3031 109.5 no
C304 C303 H3031 109.8 no
C302 C303 H3032 109.7 no
C304 C303 H3032 109.9 no
H3031 C303 H3032 109.8 no
C303 C304 C305 105.83(7) yes
C303 C304 H3041 109.9 no
C305 C304 H3041 110.6 no
C303 C304 H3042 110.2 no
C305 C304 H3042 110.2 no
H3041 C304 H3042 110.1 no
C300 C305 C304 101.03(7) yes
C300 C305 H3051 111.0 no
C304 C305 H3051 111.3 no
C300 C305 H3052 112.1 no
C304 C305 H3052 112.0 no
H3051 C305 H3052 109.2 no
C311 C310 C315 128.84(7) yes
C311 C310 N15 107.05(7) yes
C315 C310 N15 107.05(7) yes
C311 C310 H3101 103.6 no
C315 C310 H3101 103.6 no
N15 C310 H3101 104.2 no
C310 C311 C312 101.06(7) yes
C310 C311 H3111 111.5 no
C312 C311 H3111 111.8 no
C310 C311 H3112 111.9 no
C312 C311 H3112 111.0 no
H3111 C311 H3112 109.4 no
C311 C312 C313 105.83(7) yes
C311 C312 H3121 109.4 no
C313 C312 H3121 110.6 no
C311 C312 H3122 109.8 no
C313 C312 H3122 111.1 no
H3121 C312 H3122 110.0 no
C312 C313 C314 108.13(7) yes
C312 C313 H3131 110.1 no
C314 C313 H3131 109.7 no
C312 C313 H3132 109.7 no
C314 C313 H3132 109.9 no
H3131 C313 H3132 109.3 no
C313 C314 C315 105.83(7) yes
C313 C314 H3141 109.8 no
C315 C314 H3141 110.2 no
C313 C314 H3142 111.1 no
C315 C314 H3142 110.4 no
H3141 C314 H3142 109.4 no
C310 C315 C314 101.05(7) yes
C310 C315 H3151 110.9 no
C314 C315 H3151 111.8 no
C310 C315 H3152 111.5 no
C314 C315 H3152 111.4 no
H3151 C315 H3152 110.0 no
C321 C320 C325 113.61(7) yes
C321 C320 N15 108.83(7) yes
C325 C320 N15 108.83(7) yes
C321 C320 H3201 107.8 no
C325 C320 H3201 108.9 no
N15 C320 H3201 108.8 no
C320 C321 C322 104.50(7) yes
C320 C321 H3211 111.0 no
C322 C321 H3211 111.3 no
C320 C321 H3212 109.9 no
C322 C321 H3212 110.7 no
H3211 C321 H3212 109.4 no
C321 C322 C323 110.53(7) yes
C321 C322 H3221 109.5 no
C323 C322 H3221 109.2 no
C321 C322 H3222 109.3 no
C323 C322 H3222 108.8 no
H3221 C322 H3222 109.5 no
C322 C323 C324 106.02(7) yes
C322 C323 H3231 110.6 no
C324 C323 H3231 110.2 no
C322 C323 H3232 111.8 no
C324 C323 H3232 108.5 no
H3231 C323 H3232 109.7 no
C323 C324 C325 110.53(7) yes
C323 C324 H3241 108.4 no
C325 C324 H3241 109.6 no
C323 C324 H3242 110.1 no
C325 C324 H3242 108.4 no
H3241 C324 H3242 109.8 no
C320 C325 C324 104.50(7) yes
C320 C325 H3251 110.0 no
C324 C325 H3251 110.7 no
C320 C325 H3252 111.2 no
C324 C325 H3252 111.1 no
H3251 C325 H3252 109.2 no
C331 C330 C335 113.62(7) yes
C331 C330 N15 108.82(7) yes
C335 C330 N15 108.82(7) yes
C331 C330 H3301 108.7 no
C335 C330 H3301 108.3 no
N15 C330 H3301 108.5 no
C330 C331 C332 104.51(7) yes
C330 C331 H3311 109.4 no
C332 C331 H3311 110.4 no
C330 C331 H3312 110.0 no
C332 C331 H3312 113.0 no
H3311 C331 H3312 109.5 no
C331 C332 C333 110.53(7) yes
C331 C332 H3321 108.8 no
C333 C332 H3321 109.0 no
C331 C332 H3322 110.0 no
C333 C332 H3322 108.7 no
H3321 C332 H3322 109.8 no
C332 C333 C334 106.01(7) yes
C332 C333 H3331 110.1 no
C334 C333 H3331 109.7 no
C332 C333 H3332 110.7 no
C334 C333 H3332 109.7 no
H3331 C333 H3332 110.5 no
C333 C334 C335 110.53(7) yes
C333 C334 H3341 108.6 no
C335 C334 H3341 109.7 no
C333 C334 H3342 110.4 no
C335 C334 H3342 108.0 no
H3341 C334 H3342 109.6 no
C330 C335 C334 104.52(7) yes
C330 C335 H3351 111.3 no
C334 C335 H3351 110.4 no
C330 C335 H3352 109.4 no
C334 C335 H3352 111.1 no
H3351 C335 H3352 109.9 no
P2 Ir1 P6 98.42(8) yes
P2 Ir1 P10 100.26(8) yes
P6 Ir1 P10 99.58(7) yes
P2 Ir1 B14 95.9(3) yes
P6 Ir1 B14 106.3(3) yes
P10 Ir1 B14 147.0(3) yes
C4 P2 C5 101.4(5) yes
C4 P2 C3 100.3(6) yes
C5 P2 C3 102.0(6) yes
C4 P2 Ir1 114.1(4) yes
C5 P2 Ir1 120.7(4) yes
C3 P2 Ir1 115.5(5) yes
C9 P6 C7 102.1(7) yes
C9 P6 C8 99.9(6) yes
C7 P6 C8 100.6(7) yes
C9 P6 Ir1 119.2(4) yes
C7 P6 Ir1 115.0(5) yes
C8 P6 Ir1 117.1(3) yes
C13 P10 C11 97.3(8) yes
C13 P10 C12 104.3(7) yes
C11 P10 C12 101.6(6) yes
C13 P10 Ir1 121.3(4) yes
C11 P10 Ir1 111.2(4) yes
C12 P10 Ir1 117.7(4) yes
Ir1 B14 N15 168.1(8) yes
C67 B38 C36 111.8(5) yes
C67 B38 C39 103.3(5) yes
C36 B38 C39 111.8(5) yes
C67 B38 C53 111.9(5) yes
C36 B38 C53 104.9(5) yes
C39 B38 C53 113.3(5) yes
C320 N15 C300 117.4(6) yes
C320 N15 B14 122.6(7) yes
C300 N15 B14 119.9(6) yes
C310 N15 C320 114.4(6) yes
C310 N15 B14 123.0(6) yes
C320 N15 B14 122.6(7) yes
C330 N15 C300 117.7(5) yes
C330 N15 B14 122.3(6) yes
C300 N15 B14 119.9(6) yes
C310 N15 C330 114.2(4) yes
C310 N15 B14 123.0(6) yes
C330 N15 B14 122.3(6) yes

loop_
_geom_bond_atom_site_label_1
_geom_bond_atom_site_label_2
_geom_bond_distance
_geom_bond_publ_flag
C3 P2 1.782(10) yes
C3 H31 0.963 no
C3 H32 0.954 no
C3 H33 0.963 no
C4 P2 1.831(10) yes
C4 H41 0.963 no
C4 H42 0.948 no
C4 H43 0.957 no
C5 P2 1.816(11) yes
C5 H51 0.969 no
C5 H52 0.974 no
C5 H53 0.975 no
C7 P6 1.812(11) yes
C7 H71 0.961 no
C7 H72 0.964 no
C7 H73 0.958 no
C8 P6 1.782(11) yes
C8 H81 0.966 no
C8 H82 0.970 no
C8 H83 0.963 no
C9 P6 1.820(12) yes
C9 H91 0.958 no
C9 H92 0.960 no
C9 H93 0.964 no
C11 P10 1.821(11) yes
C11 H111 0.958 no
C11 H112 0.963 no
C11 H113 0.963 no
C12 P10 1.817(10) yes
C12 H121 0.958 no
C12 H122 0.949 no
C12 H123 0.963 no
C13 P10 1.868(14) yes
C13 H131 0.962 no
C13 H132 0.958 no
C13 H133 0.957 no
C29 C32 1.496(7) yes
C29 F250 1.330(5) yes
C29 F251 1.340(5) yes
C29 F252 1.332(5) yes
C29 C32 1.496(7) yes
C29 F253 1.332(5) yes
C29 F254 1.331(5) yes
C29 F255 1.336(5) yes
C32 C33 1.393(9) yes
C32 C37 1.396(9) yes
C33 C34 1.367(9) yes
C33 H331 0.926 no
C34 C35 1.386(8) yes
C34 C81 1.470(6) yes
C35 C36 1.409(8) yes
C35 H351 0.940 no
C36 C37 1.400(8) yes
C36 B38 1.655(8) yes
C37 H371 0.926 no
C39 C40 1.399(8) yes
C39 C44 1.398(9) yes
C39 B38 1.637(9) yes
C40 C41 1.371(10) yes
C40 H401 0.921 no
C41 C42 1.366(13) yes
C41 C49 1.507(7) yes
C42 C43 1.364(12) yes
C42 H421 0.924 no
C43 C44 1.398(10) yes
C43 C45 1.429(10) yes
C44 H441 0.925 no
C45 F210 1.333(4) yes
C45 F211 1.325(4) yes
C45 F212 1.330(4) yes
C45 F213 1.330(4) yes
C45 F214 1.333(4) yes
C45 F215 1.325(4) yes
C49 F200 1.328(5) yes
C49 F201 1.328(5) yes
C49 F202 1.328(5) yes
C49 F203 1.324(5) yes
C49 F204 1.321(5) yes
C49 F205 1.329(5) yes
C53 C54 1.400(10) yes
C53 C58 1.407(10) yes
C53 B38 1.621(9) yes
C54 C55 1.388(10) yes
C54 H541 0.931 no
C55 C56 1.379(15) yes
C55 C63 1.446(10) yes
C56 C57 1.367(16) yes
C56 H561 0.917 no
C57 C58 1.385(11) yes
C57 C59 1.391(12) yes
C58 H581 0.923 no
C59 F220 1.374(5) yes
C59 F221 1.383(5) yes
C59 F222 1.366(5) yes
C59 F223 1.375(5) yes
C59 F224 1.383(5) yes
C59 F225 1.368(5) yes
C63 F230 1.372(5) yes
C63 F231 1.361(5) yes
C63 F232 1.373(5) yes
C63 F233 1.370(5) yes
C63 F234 1.371(5) yes
C63 F235 1.365(5) yes
C67 C68 1.387(9) yes
C67 C72 1.408(9) yes
C67 B38 1.657(9) yes
C68 C69 1.400(10) yes
C68 H681 0.927 no
C69 C70 1.383(11) yes
C69 C77 1.480(8) yes
C70 C71 1.372(11) yes
C70 H701 0.915 no
C71 C72 1.391(9) yes
C71 C73 1.484(8) yes
C72 H721 0.919 no
C73 F260 1.363(5) yes
C73 F261 1.354(5) yes
C73 F262 1.362(5) yes
C73 F263 1.358(5) yes
C73 F264 1.365(5) yes
C73 F265 1.359(5) yes
C77 F270 1.345(5) yes
C77 F271 1.346(5) yes
C77 F272 1.349(5) yes
C77 F273 1.352(5) yes
C77 F274 1.350(5) yes
C77 F275 1.351(5) yes
C81 F240 1.334(5) yes
C81 F241 1.328(5) yes
C81 F242 1.346(5) yes
C81 F243 1.336(5) yes
C81 F244 1.326(5) yes
C81 F245 1.341(5) yes
C300 C301 1.543(5) yes
C300 C305 1.539(5) yes
C300 N15 1.586(6) yes
C300 H3001 0.981 no
C301 C302 1.545(6) yes
C301 H3011 0.973 no
C301 H3012 0.973 no
C302 C303 1.546(5) yes
C302 H3021 0.970 no
C302 H3022 0.966 no
C303 C304 1.548(5) yes
C303 H3031 0.969 no
C303 H3032 0.970 no
C304 C305 1.548(6) yes
C304 H3041 0.970 no
C304 H3042 0.970 no
C305 H3051 0.967 no
C305 H3052 0.964 no
C310 C311 1.543(5) yes
C310 C315 1.541(5) yes
C310 N15 1.576(6) yes
C310 H3101 0.979 no
C311 C312 1.542(5) yes
C311 H3111 0.977 no
C311 H3112 0.974 no
C312 C313 1.546(5) yes
C312 H3121 0.974 no
C312 H3122 0.972 no
C313 C314 1.547(5) yes
C313 H3131 0.965 no
C313 H3132 0.968 no
C314 C315 1.547(5) yes
C314 H3141 0.972 no
C314 H3142 0.971 no
C315 H3151 0.975 no
C315 H3152 0.972 no
C320 C321 1.537(7) yes
C320 C325 1.536(7) yes
C320 N15 1.496(7) yes
C320 H3201 0.978 no
C321 C322 1.618(7) yes
C321 H3211 0.969 no
C321 H3212 0.969 no
C322 C323 1.458(7) yes
C322 H3221 0.971 no
C322 H3222 0.969 no
C323 C324 1.457(7) yes
C323 H3231 0.973 no
C323 H3232 0.992 no
C324 C325 1.618(7) yes
C324 H3241 0.971 no
C324 H3242 0.981 no
C325 H3251 0.971 no
C325 H3252 0.970 no
C330 C331 1.538(6) yes
C330 C335 1.541(6) yes
C330 N15 1.500(6) yes
C330 H3301 0.976 no
C331 C332 1.618(6) yes
C331 H3311 0.968 no
C331 H3312 0.973 no
C332 C333 1.454(6) yes
C332 H3321 0.973 no
C332 H3322 0.970 no
C333 C334 1.459(6) yes
C333 H3331 0.978 no
C333 H3332 0.976 no
C334 C335 1.610(6) yes
C334 H3341 0.971 no
C334 H3342 0.969 no
C335 H3351 0.976 no
C335 H3352 0.979 no
Ir1 P2 2.333(2) yes
Ir1 P6 2.334(2) yes
Ir1 P10 2.353(2) yes
Ir1 B14 1.933(9) yes
B14 N15 1.341(11) yes

loop_
_geom_hbond_atom_site_label_D
_geom_hbond_atom_site_label_H
_geom_hbond_atom_site_label_A
_geom_hbond_angle_DHA
_geom_hbond_distance_DH
_geom_hbond_distance_HA
_geom_hbond_distance_DA
_geom_hbond_publ_flag
C311 H3111 C325 123 0.98 2.32 2.970(16) yes
C325 H3251 C311 125 0.97 2.30 2.970(16) yes

loop_
_platon_squeeze_void_nr
_platon_squeeze_void_average_x
_platon_squeeze_void_average_y
_platon_squeeze_void_average_z
_platon_squeeze_void_volume
_platon_squeeze_void_count_electrons
_platon_squeeze_void_content
1 -0.006 0.250 1.000 633 156 ' '
2 -0.014 0.750 0.500 633 156 ' '
